data_4104304
loop_
_publ_author_name
'Hyoungsu Kim'
'Joseph B. Baker'
'Su-Ui Lee'
'Yongho Park'
'Kyle L. Bolduc'
'Hyung-Bae Park'
'Marina G. Dickens'
'Dong-Sup Lee'
'Yongchul Kim'
'Seong Hwan Kim'
'Jiyong Hong'

_publ_section_title
;
 Stereoselective Synthesis and Osteogenic Activity of Subglutinols A and B
;
_journal_name_full 'Journal of the American Chemical Society'
_journal_page_first 3192
_journal_page_last 3194
_journal_paper_doi 10.1021/ja8101192
_journal_volume 131
_journal_year 2009
_chemical_absolute_configuration rm
_chemical_formula_moiety 'C18 H28 O3'
_chemical_formula_sum 'C18 H28 O3'
_chemical_formula_weight 292.40
_chemical_name_common C18H28O3
_chemical_name_systematic
; 
 ? 
;
_space_group_IT_number 19
_symmetry_cell_setting orthorhombic
_symmetry_space_group_name_Hall 'P 2ac 2ab'
_symmetry_space_group_name_H-M 'P 21 21 21'
_atom_sites_solution_hydrogens geom
_atom_sites_solution_primary direct
_atom_sites_solution_secondary difmap
_audit_creation_method SHELXL-97
_cell_angle_alpha 90.00
_cell_angle_beta 90.00
_cell_angle_gamma 90.00
_cell_formula_units_Z 8
_cell_length_a 8.5896(3)
_cell_length_b 10.1995(3)
_cell_length_c 37.4208(12)
_cell_measurement_reflns_used 8634
_cell_measurement_temperature 298(2)
_cell_measurement_theta_max 24.13
_cell_measurement_theta_min 2.88
_cell_volume 3278.42(18)
_computing_cell_refinement SAINT
_computing_data_collection 'Apex II 2.0 Rev.2 (Bruker, 2005)'
_computing_data_reduction 'SAINT 7.12A (Bruker, 2004)'
_computing_molecular_graphics 'SHELXTL 5.1, XP (Sheldrick, 1994)'
_computing_publication_material 'SHELXS-97 (Sheldrick, 1990)'
_computing_structure_refinement 'SHELXL-97 (Sheldrick, 1997)'
_computing_structure_solution 'SHELXS-97 (Sheldrick, 1990)'
_diffrn_ambient_temperature 298(2)
_diffrn_detector_area_resol_mean 8.3
_diffrn_measured_fraction_theta_full 0.999
_diffrn_measured_fraction_theta_max 0.999
_diffrn_measurement_device_type 'Bruker Kappa Apex II'
_diffrn_measurement_method \w
_diffrn_radiation_monochromator graphite
_diffrn_radiation_source 'fine-focus sealed tube'
_diffrn_radiation_type MoK\a
_diffrn_radiation_wavelength 0.71073
_diffrn_reflns_av_R_equivalents 0.0355
_diffrn_reflns_av_sigmaI/netI 0.0144
_diffrn_reflns_limit_h_max 11
_diffrn_reflns_limit_h_min -11
_diffrn_reflns_limit_k_max 12
_diffrn_reflns_limit_k_min -13
_diffrn_reflns_limit_l_max 48
_diffrn_reflns_limit_l_min -48
_diffrn_reflns_number 61472
_diffrn_reflns_theta_full 27.48
_diffrn_reflns_theta_max 27.48
_diffrn_reflns_theta_min 2.07
_diffrn_standards_number 0
_exptl_absorpt_coefficient_mu 0.079
_exptl_absorpt_correction_T_max 0.9837
_exptl_absorpt_correction_T_min 0.9618
_exptl_absorpt_correction_type multi-scan
_exptl_absorpt_process_details 'SADABS 2.10 (Sheldrick, 2004)'
_exptl_crystal_colour colourless
_exptl_crystal_density_diffrn 1.185
_exptl_crystal_density_method 'not measured'
_exptl_crystal_description Plates
_exptl_crystal_F_000 1280
_exptl_crystal_size_max 0.50
_exptl_crystal_size_mid 0.43
_exptl_crystal_size_min 0.21
_refine_diff_density_max 0.314
_refine_diff_density_min -0.156
_refine_diff_density_rms 0.029
_refine_ls_abs_structure_details 'Flack H D (1983), Acta Cryst. A39, 876-881'
_refine_ls_abs_structure_Flack 0(10)
_refine_ls_extinction_method none
_refine_ls_goodness_of_fit_ref 1.026
_refine_ls_hydrogen_treatment constr
_refine_ls_matrix_type full
_refine_ls_number_parameters 402
_refine_ls_number_reflns 4270
_refine_ls_number_restraints 0
_refine_ls_restrained_S_all 1.026
_refine_ls_R_factor_all 0.0524
_refine_ls_R_factor_gt 0.0406
_refine_ls_shift/su_max 0.001
_refine_ls_shift/su_mean 0.000
_refine_ls_structure_factor_coef Fsqd
_refine_ls_weighting_details 'calc w=1/[\s^2^(Fo^2^)+(0.0620P)^2^+0.5582P] where P=(Fo^2^+2Fc^2^)/3'
_refine_ls_weighting_scheme calc
_refine_ls_wR_factor_gt 0.1066
_refine_ls_wR_factor_ref 0.1167
_reflns_number_gt 3549
_reflns_number_total 4270
_reflns_threshold_expression I>2\s(I)
_cod_data_source_file ja8101192_si_002.cif
_cod_data_source_block compound_4b
_cod_database_code 4104304

loop_
_symmetry_equiv_pos_as_xyz
'x, y, z'
'-x+1/2, -y, z+1/2'
'-x, y+1/2, -z+1/2'
'x+1/2, -y+1/2, -z'

loop_
_atom_site_label
_atom_site_type_symbol
_atom_site_fract_x
_atom_site_fract_y
_atom_site_fract_z
_atom_site_U_iso_or_equiv
_atom_site_adp_type
_atom_site_occupancy
_atom_site_symmetry_multiplicity
_atom_site_calc_flag
_atom_site_refinement_flags
_atom_site_disorder_assembly
_atom_site_disorder_group
O1 O 0.2024(2) 0.5094(2) 0.58420(4) 0.0637(5) Uani 1 1 d . . .
O2 O 0.3312(3) 0.42844(19) 0.41445(4) 0.0670(5) Uani 1 1 d . . .
O3 O 0.4234(2) 0.28572(15) 0.45594(4) 0.0551(4) Uani 1 1 d . . .
C1 C 0.2401(5) 0.3136(4) 0.63835(13) 0.1014(12) Uani 1 1 d . . .
H1A H 0.1464 0.3178 0.6260 0.152 Uiso 1 1 calc . . .
H1B H 0.2548 0.2499 0.6558 0.152 Uiso 1 1 calc . . .
C2 C 0.3475(4) 0.3944(4) 0.63143(8) 0.0799(9) Uani 1 1 d . . .
H2A H 0.4388 0.3859 0.6446 0.096 Uiso 1 1 calc R . .
C3 C 0.3437(3) 0.5007(3) 0.60477(6) 0.0621(7) Uani 1 1 d . . .
H3A H 0.3567 0.5838 0.6176 0.074 Uiso 1 1 calc R . .
C4 C 0.4771(3) 0.4895(3) 0.57750(6) 0.0553(6) Uani 1 1 d . . .
H4A H 0.5655 0.5427 0.5845 0.066 Uiso 1 1 calc R . .
H4B H 0.5105 0.3992 0.5747 0.066 Uiso 1 1 calc R . .
C5 C 0.4026(3) 0.5413(2) 0.54323(6) 0.0436(5) Uani 1 1 d . . .
C6 C 0.4690(2) 0.4868(2) 0.50817(5) 0.0381(4) Uani 1 1 d . A .
H6A H 0.4751 0.3918 0.5117 0.046 Uiso 1 1 calc R . .
C7 C 0.6354(3) 0.5298(3) 0.49973(6) 0.0526(6) Uani 1 1 d . . .
H7A H 0.6365 0.6225 0.4940 0.063 Uiso 1 1 calc R . .
H7B H 0.7007 0.5163 0.5206 0.063 Uiso 1 1 calc R . .
C8 C 0.6998(3) 0.4524(3) 0.46855(7) 0.0648(7) Uani 1 1 d . A .
H8A H 0.7138 0.3618 0.4757 0.078 Uiso 1 1 calc R . .
H8B H 0.8009 0.4873 0.4620 0.078 Uiso 1 1 calc R . .
C9 C 0.5928(4) 0.4581(3) 0.43644(7) 0.0662(7) Uani 1 1 d . . .
H9A H 0.6321 0.3995 0.4181 0.079 Uiso 1 1 calc R A .
H9B H 0.5935 0.5463 0.4268 0.079 Uiso 1 1 calc R . .
C10 C 0.4268(3) 0.4199(2) 0.44555(6) 0.0490(5) Uani 1 1 d . A .
C11 C 0.3582(3) 0.5056(2) 0.47569(5) 0.0411(4) Uani 1 1 d . . .
C12 C 0.1921(3) 0.4605(3) 0.48469(6) 0.0515(5) Uani 1 1 d . A .
H12A H 0.1233 0.4867 0.4654 0.062 Uiso 1 1 calc R . .
H12B H 0.1908 0.3655 0.4859 0.062 Uiso 1 1 calc R . .
C13 C 0.1280(3) 0.5153(3) 0.51993(6) 0.0570(6) Uani 1 1 d . . .
H13A H 0.1168 0.6098 0.5185 0.068 Uiso 1 1 calc R A .
H13B H 0.0271 0.4773 0.5252 0.068 Uiso 1 1 calc R . .
C14 C 0.2440(3) 0.4790(2) 0.54830(6) 0.0475(5) Uani 1 1 d . A .
H14A H 0.2586 0.3838 0.5470 0.057 Uiso 1 1 calc R . .
C15 C 0.3983(4) 0.6913(3) 0.54575(8) 0.0636(7) Uani 1 1 d . . .
H15A H 0.3437 0.7169 0.5670 0.095 Uiso 1 1 calc R . .
H15B H 0.3458 0.7264 0.5252 0.095 Uiso 1 1 calc R . .
H15C H 0.5027 0.7247 0.5466 0.095 Uiso 1 1 calc R . .
C16 C 0.3478(4) 0.6474(2) 0.46105(7) 0.0600(6) Uani 1 1 d . A .
H16A H 0.4492 0.6868 0.4615 0.090 Uiso 1 1 calc R . .
H16B H 0.2780 0.6977 0.4757 0.090 Uiso 1 1 calc R . .
H16C H 0.3097 0.6455 0.4369 0.090 Uiso 1 1 calc R . .
C17A C 0.3397(16) 0.3101(18) 0.3971(4) 0.076(3) Uani 0.50 1 d P A 1
H17A H 0.4267 0.3084 0.3806 0.091 Uiso 0.50 1 calc PR A 1
H17B H 0.2445 0.2922 0.3840 0.091 Uiso 0.50 1 calc PR A 1
C17B C 0.2780(16) 0.2988(17) 0.4056(4) 0.078(3) Uani 0.50 1 d P A 2
H17C H 0.1673 0.2907 0.4103 0.094 Uiso 0.50 1 calc PR A 2
H17D H 0.2968 0.2802 0.3806 0.094 Uiso 0.50 1 calc PR A 2
C18 C 0.3632(4) 0.2108(3) 0.42757(8) 0.0688(8) Uani 1 1 d . A .
H18A H 0.2652 0.1704 0.4342 0.083 Uiso 1 1 calc R B 1
H18B H 0.4359 0.1427 0.4206 0.083 Uiso 1 1 calc R B 1
O4 O 0.3135(2) 0.8762(2) 0.82240(4) 0.0622(5) Uani 1 1 d . . .
O5 O 0.4891(2) 0.80958(18) 0.65426(5) 0.0615(5) Uani 1 1 d . . .
O6 O 0.4094(2) 1.00498(16) 0.67732(4) 0.0583(4) Uani 1 1 d . . .
C21 C 0.1211(4) 1.1201(3) 0.87201(7) 0.0726(8) Uani 1 1 d . . .
H21A H 0.0413 1.0702 0.8819 0.109 Uiso 1 1 calc . . .
H21B H 0.1457 1.2015 0.8817 0.109 Uiso 1 1 calc . . .
C22 C 0.1983(4) 1.0760(3) 0.84462(6) 0.0612(7) Uani 1 1 d . . .
H22A H 0.2772 1.1285 0.8354 0.073 Uiso 1 1 calc R . .
C23 C 0.1693(3) 0.9474(3) 0.82689(6) 0.0544(6) Uani 1 1 d . . .
H23A H 0.0993 0.8956 0.8420 0.065 Uiso 1 1 calc R . .
C24 C 0.0971(3) 0.9592(3) 0.78929(6) 0.0528(5) Uani 1 1 d . . .
H24A H -0.0133 0.9394 0.7897 0.063 Uiso 1 1 calc R . .
H24B H 0.1122 1.0464 0.7795 0.063 Uiso 1 1 calc R . .
C25 C 0.1871(3) 0.8568(2) 0.76788(6) 0.0446(5) Uani 1 1 d . . .
C26 C 0.2046(3) 0.8850(2) 0.72767(5) 0.0407(4) Uani 1 1 d . C .
H26A H 0.2355 0.9773 0.7262 0.049 Uiso 1 1 calc R . .
C27 C 0.0550(3) 0.8758(3) 0.70597(6) 0.0539(6) Uani 1 1 d . . .
H27A H -0.0270 0.9245 0.7179 0.065 Uiso 1 1 calc R . .
H27B H 0.0226 0.7849 0.7043 0.065 Uiso 1 1 calc R . .
C28 C 0.0807(3) 0.9313(3) 0.66866(7) 0.0651(7) Uani 1 1 d . C .
H28A H -0.0126 0.9185 0.6545 0.078 Uiso 1 1 calc R . .
H28B H 0.0998 1.0249 0.6703 0.078 Uiso 1 1 calc R . .
C29 C 0.2178(4) 0.8659(3) 0.65006(6) 0.0606(7) Uani 1 1 d . . .
H29A H 0.1922 0.7750 0.6452 0.073 Uiso 1 1 calc R C .
H29B H 0.2369 0.9092 0.6274 0.073 Uiso 1 1 calc R . .
C30 C 0.3640(3) 0.8716(2) 0.67266(6) 0.0485(5) Uani 1 1 d . C .
C31 C 0.3417(3) 0.8073(2) 0.70984(5) 0.0422(5) Uani 1 1 d . . .
C32 C 0.4920(3) 0.8211(3) 0.73188(6) 0.0550(6) Uani 1 1 d . C .
H32A H 0.5306 0.9100 0.7295 0.066 Uiso 1 1 calc R . .
H32B H 0.5702 0.7626 0.7221 0.066 Uiso 1 1 calc R . .
C33 C 0.4712(3) 0.7902(3) 0.77187(6) 0.0621(7) Uani 1 1 d . . .
H33A H 0.4419 0.6992 0.7752 0.075 Uiso 1 1 calc R C .
H33B H 0.5672 0.8065 0.7848 0.075 Uiso 1 1 calc R . .
C34 C 0.3445(3) 0.8795(3) 0.78484(5) 0.0488(5) Uani 1 1 d . C .
H34A H 0.3760 0.9693 0.7789 0.059 Uiso 1 1 calc R . .
C35 C 0.1196(4) 0.7210(3) 0.77662(7) 0.0658(7) Uani 1 1 d . . .
H35A H 0.1870 0.6543 0.7673 0.099 Uiso 1 1 calc R . .
H35B H 0.0183 0.7127 0.7660 0.099 Uiso 1 1 calc R . .
H35C H 0.1112 0.7112 0.8021 0.099 Uiso 1 1 calc R . .
C36 C 0.3106(4) 0.6605(2) 0.70372(7) 0.0597(6) Uani 1 1 d . C .
H36A H 0.2056 0.6485 0.6956 0.089 Uiso 1 1 calc R . .
H36B H 0.3255 0.6137 0.7257 0.089 Uiso 1 1 calc R . .
H36C H 0.3815 0.6275 0.6860 0.089 Uiso 1 1 calc R . .
C37A C 0.567(3) 0.907(3) 0.6340(3) 0.084(4) Uani 0.50 1 d P C 1
H37A H 0.5317 0.9068 0.6094 0.101 Uiso 0.50 1 calc PR C 1
H37B H 0.6787 0.8932 0.6344 0.101 Uiso 0.50 1 calc PR C 1
C37B C 0.600(3) 0.907(3) 0.6466(3) 0.082(4) Uani 0.50 1 d P C 2
H37C H 0.6359 0.8986 0.6221 0.098 Uiso 0.50 1 calc PR C 2
H37D H 0.6894 0.8981 0.6623 0.098 Uiso 0.50 1 calc PR C 2
C38 C 0.5255(5) 1.0322(3) 0.65192(9) 0.0900(11) Uani 1 1 d . C .
H38A H 0.6163 1.0693 0.6635 0.108 Uiso 1 1 calc R D 1
H38B H 0.4873 1.0949 0.6345 0.108 Uiso 1 1 calc R D 1

loop_
_atom_site_aniso_label
_atom_site_aniso_U_11
_atom_site_aniso_U_22
_atom_site_aniso_U_33
_atom_site_aniso_U_23
_atom_site_aniso_U_13
_atom_site_aniso_U_12
O1 0.0582(10) 0.0850(13) 0.0480(8) -0.0023(9) 0.0156(8) 0.0174(10)
O2 0.0947(14) 0.0651(11) 0.0413(8) 0.0015(8) -0.0110(10) 0.0124(11)
O3 0.0769(12) 0.0398(8) 0.0487(8) -0.0031(7) -0.0127(9) 0.0038(8)
C1 0.081(2) 0.090(3) 0.133(3) 0.017(2) -0.002(2) 0.003(2)
C2 0.084(2) 0.098(2) 0.0577(15) 0.0010(16) 0.0001(16) 0.010(2)
C3 0.0729(17) 0.0716(17) 0.0417(11) -0.0052(11) -0.0007(12) 0.0155(15)
C4 0.0531(13) 0.0678(15) 0.0449(11) -0.0092(11) -0.0039(10) 0.0080(13)
C5 0.0436(11) 0.0426(11) 0.0447(10) -0.0042(9) -0.0003(9) 0.0044(9)
C6 0.0368(10) 0.0351(10) 0.0423(10) -0.0008(8) 0.0027(8) 0.0005(8)
C7 0.0405(11) 0.0585(14) 0.0590(13) -0.0016(11) 0.0063(10) -0.0076(11)
C8 0.0459(13) 0.0747(17) 0.0740(17) -0.0044(14) 0.0198(13) -0.0018(13)
C9 0.0744(17) 0.0662(16) 0.0580(14) -0.0008(13) 0.0270(14) 0.0020(15)
C10 0.0621(14) 0.0456(12) 0.0392(10) 0.0029(9) 0.0011(10) 0.0032(11)
C11 0.0444(10) 0.0376(10) 0.0412(10) 0.0044(8) 0.0018(9) 0.0023(9)
C12 0.0408(11) 0.0636(14) 0.0500(12) 0.0036(11) -0.0059(10) -0.0002(11)
C13 0.0378(11) 0.0743(16) 0.0590(14) 0.0039(13) 0.0037(10) 0.0087(12)
C14 0.0446(11) 0.0526(13) 0.0452(11) 0.0008(10) 0.0092(9) 0.0071(10)
C15 0.0767(18) 0.0490(13) 0.0653(15) -0.0136(12) 0.0077(15) 0.0013(14)
C16 0.0775(17) 0.0441(12) 0.0584(13) 0.0100(11) 0.0032(14) 0.0098(13)
C17A 0.100(10) 0.074(6) 0.055(5) -0.008(4) -0.016(5) 0.008(7)
C17B 0.101(9) 0.063(4) 0.072(8) -0.009(6) -0.034(6) -0.005(7)
C18 0.0741(19) 0.0577(15) 0.0747(17) -0.0111(13) -0.0210(15) -0.0049(14)
O4 0.0664(11) 0.0837(12) 0.0367(7) 0.0037(8) -0.0025(8) 0.0156(10)
O5 0.0717(12) 0.0612(10) 0.0516(9) -0.0048(8) 0.0153(9) 0.0093(10)
O6 0.0768(11) 0.0463(9) 0.0517(8) 0.0030(7) 0.0175(9) -0.0050(9)
C21 0.084(2) 0.0790(18) 0.0550(14) -0.0091(13) 0.0099(14) -0.0030(18)
C22 0.0631(15) 0.0704(16) 0.0502(13) -0.0007(12) 0.0086(12) -0.0108(14)
C23 0.0572(14) 0.0632(15) 0.0429(11) 0.0040(10) 0.0065(11) 0.0004(12)
C24 0.0516(12) 0.0593(14) 0.0475(11) 0.0002(10) 0.0033(11) 0.0028(12)
C25 0.0482(12) 0.0430(11) 0.0426(10) 0.0041(9) 0.0014(9) -0.0004(10)
C26 0.0437(11) 0.0387(10) 0.0398(10) 0.0014(9) -0.0022(9) 0.0007(9)
C27 0.0488(12) 0.0627(14) 0.0502(12) -0.0041(11) -0.0081(10) 0.0041(11)
C28 0.0632(16) 0.0820(19) 0.0500(13) 0.0017(13) -0.0162(12) 0.0117(15)
C29 0.0755(18) 0.0662(16) 0.0402(11) -0.0007(12) -0.0056(12) 0.0060(14)
C30 0.0592(13) 0.0448(11) 0.0416(10) -0.0014(9) 0.0042(10) 0.0041(11)
C31 0.0474(11) 0.0391(10) 0.0402(10) 0.0007(8) -0.0007(9) 0.0032(9)
C32 0.0482(13) 0.0660(15) 0.0508(12) -0.0018(11) 0.0008(11) 0.0105(12)
C33 0.0590(15) 0.0812(18) 0.0460(12) 0.0016(12) -0.0101(12) 0.0213(14)
C34 0.0518(12) 0.0573(13) 0.0372(10) 0.0026(9) -0.0044(9) 0.0046(11)
C35 0.085(2) 0.0529(14) 0.0596(14) 0.0074(11) 0.0107(14) -0.0159(15)
C36 0.0807(18) 0.0406(12) 0.0577(13) -0.0020(10) 0.0046(13) 0.0061(13)
C37A 0.097(12) 0.090(6) 0.066(7) 0.003(8) 0.037(7) -0.006(8)
C37B 0.081(8) 0.084(6) 0.079(9) 0.014(9) 0.034(7) 0.005(6)
C38 0.106(3) 0.077(2) 0.088(2) -0.0017(17) 0.045(2) -0.021(2)

loop_
_atom_type_symbol
_atom_type_description
_atom_type_scat_dispersion_real
_atom_type_scat_dispersion_imag
_atom_type_scat_source
C C 0.0033 0.0000 'International Tables Vol C Tables 4.2.6.8 and 6.1.1.4'
H H 0.0000 0.0000 'International Tables Vol C Tables 4.2.6.8 and 6.1.1.4'
O O 0.0106 0.0000 'International Tables Vol C Tables 4.2.6.8 and 6.1.1.4'

loop_
_geom_angle_atom_site_label_1
_geom_angle_atom_site_label_2
_geom_angle_atom_site_label_3
_geom_angle
C14 O1 C3 106.21(17)
C17A O2 C10 107.6(7)
C10 O2 C17B 108.3(7)
C18 O3 C10 108.89(19)
C2 C1 H1A 120.0
C2 C1 H1B 120.0
H1A C1 H1B 120.0
C1 C2 C3 127.0(4)
C1 C2 H2A 116.5
C3 C2 H2A 116.5
O1 C3 C2 115.2(3)
O1 C3 C4 106.11(17)
C2 C3 C4 112.2(2)
O1 C3 H3A 107.7
C2 C3 H3A 107.7
C4 C3 H3A 107.7
C5 C4 C3 102.68(19)
C5 C4 H4A 111.2
C3 C4 H4A 111.2
C5 C4 H4B 111.2
C3 C4 H4B 111.2
H4A C4 H4B 109.1
C14 C5 C4 97.27(18)
C14 C5 C15 112.9(2)
C4 C5 C15 107.7(2)
C14 C5 C6 106.82(18)
C4 C5 C6 115.91(18)
C15 C5 C6 115.0(2)
C7 C6 C5 114.88(19)
C7 C6 C11 112.05(17)
C5 C6 C11 113.35(16)
C7 C6 H6A 105.1
C5 C6 H6A 105.1
C11 C6 H6A 105.1
C8 C7 C6 110.6(2)
C8 C7 H7A 109.5
C6 C7 H7A 109.5
C8 C7 H7B 109.5
C6 C7 H7B 109.5
H7A C7 H7B 108.1
C7 C8 C9 111.7(2)
C7 C8 H8A 109.3
C9 C8 H8A 109.3
C7 C8 H8B 109.3
C9 C8 H8B 109.3
H8A C8 H8B 107.9
C8 C9 C10 112.5(2)
C8 C9 H9A 109.1
C10 C9 H9A 109.1
C8 C9 H9B 109.1
C10 C9 H9B 109.1
H9A C9 H9B 107.8
O3 C10 O2 105.65(19)
O3 C10 C9 109.1(2)
O2 C10 C9 110.02(19)
O3 C10 C11 109.70(17)
O2 C10 C11 109.96(19)
C9 C10 C11 112.2(2)
C12 C11 C10 110.18(19)
C12 C11 C16 107.7(2)
C10 C11 C16 106.99(18)
C12 C11 C6 111.08(17)
C10 C11 C6 105.53(17)
C16 C11 C6 115.26(19)
C13 C12 C11 114.4(2)
C13 C12 H12A 108.7
C11 C12 H12A 108.7
C13 C12 H12B 108.7
C11 C12 H12B 108.7
H12A C12 H12B 107.6
C14 C13 C12 106.23(19)
C14 C13 H13A 110.5
C12 C13 H13A 110.5
C14 C13 H13B 110.5
C12 C13 H13B 110.5
H13A C13 H13B 108.7
O1 C14 C13 116.51(19)
O1 C14 C5 104.60(19)
C13 C14 C5 113.85(19)
O1 C14 H14A 107.1
C13 C14 H14A 107.1
C5 C14 H14A 107.1
C5 C15 H15A 109.5
C5 C15 H15B 109.5
H15A C15 H15B 109.5
C5 C15 H15C 109.5
H15A C15 H15C 109.5
H15B C15 H15C 109.5
C11 C16 H16A 109.5
C11 C16 H16B 109.5
H16A C16 H16B 109.5
C11 C16 H16C 109.5
H16A C16 H16C 109.5
H16B C16 H16C 109.5
O2 C17A C18 103.6(9)
O2 C17A H17A 111.0
C18 C17A H17A 111.0
O2 C17A H17B 111.0
C18 C17A H17B 111.0
H17A C17A H17B 109.0
C18 C17B O2 106.6(10)
C18 C17B H17C 110.4
O2 C17B H17C 110.4
C18 C17B H17D 110.4
O2 C17B H17D 110.4
H17C C17B H17D 108.6
O3 C18 C17B 106.4(7)
O3 C18 C17A 104.5(7)
O3 C18 H18A 110.9
C17B C18 H18A 88.2
C17A C18 H18A 110.9
O3 C18 H18B 110.9
C17B C18 H18B 129.0
C17A C18 H18B 110.9
H18A C18 H18B 108.9
C34 O4 C23 105.20(17)
C37A O5 C30 107.6(10)
C30 O5 C37B 107.4(10)
C38 O6 C30 107.5(2)
C22 C21 H21A 120.0
C22 C21 H21B 120.0
H21A C21 H21B 120.0
C21 C22 C23 124.7(3)
C21 C22 H22A 117.6
C23 C22 H22A 117.6
O4 C23 C22 110.5(2)
O4 C23 C24 106.09(18)
C22 C23 C24 113.9(2)
O4 C23 H23A 108.7
C22 C23 H23A 108.7
C24 C23 H23A 108.7
C25 C24 C23 102.83(19)
C25 C24 H24A 111.2
C23 C24 H24A 111.2
C25 C24 H24B 111.2
C23 C24 H24B 111.2
H24A C24 H24B 109.1
C34 C25 C24 97.38(18)
C34 C25 C35 112.7(2)
C24 C25 C35 108.3(2)
C34 C25 C26 107.14(18)
C24 C25 C26 115.77(18)
C35 C25 C26 114.39(19)
C27 C26 C25 115.30(19)
C27 C26 C31 112.06(17)
C25 C26 C31 113.26(17)
C27 C26 H26A 105.0
C25 C26 H26A 105.0
C31 C26 H26A 105.0
C26 C27 C28 110.1(2)
C26 C27 H27A 109.6
C28 C27 H27A 109.6
C26 C27 H27B 109.6
C28 C27 H27B 109.6
H27A C27 H27B 108.2
C29 C28 C27 111.6(2)
C29 C28 H28A 109.3
C27 C28 H28A 109.3
C29 C28 H28B 109.3
C27 C28 H28B 109.3
H28A C28 H28B 108.0
C30 C29 C28 111.7(2)
C30 C29 H29A 109.3
C28 C29 H29A 109.3
C30 C29 H29B 109.3
C28 C29 H29B 109.3
H29A C29 H29B 108.0
O5 C30 O6 106.0(2)
O5 C30 C29 109.76(18)
O6 C30 C29 109.4(2)
O5 C30 C31 109.85(19)
O6 C30 C31 109.15(18)
C29 C30 C31 112.5(2)
C36 C31 C32 108.3(2)
C36 C31 C30 107.45(18)
C32 C31 C30 109.77(19)
C36 C31 C26 115.2(2)
C32 C31 C26 110.84(17)
C30 C31 C26 105.13(17)
C31 C32 C33 113.9(2)
C31 C32 H32A 108.8
C33 C32 H32A 108.8
C31 C32 H32B 108.8
C33 C32 H32B 108.8
H32A C32 H32B 107.7
C34 C33 C32 105.9(2)
C34 C33 H33A 110.5
C32 C33 H33A 110.5
C34 C33 H33B 110.5
C32 C33 H33B 110.5
H33A C33 H33B 108.7
O4 C34 C33 116.04(19)
O4 C34 C25 103.99(19)
C33 C34 C25 114.9(2)
O4 C34 H34A 107.1
C33 C34 H34A 107.1
C25 C34 H34A 107.1
C25 C35 H35A 109.5
C25 C35 H35B 109.5
H35A C35 H35B 109.5
C25 C35 H35C 109.5
H35A C35 H35C 109.5
H35B C35 H35C 109.5
C31 C36 H36A 109.5
C31 C36 H36B 109.5
H36A C36 H36B 109.5
C31 C36 H36C 109.5
H36A C36 H36C 109.5
H36B C36 H36C 109.5
O5 C37A C38 104.4(12)
O5 C37A H37A 110.9
C38 C37A H37A 110.9
O5 C37A H37B 110.9
C38 C37A H37B 110.9
H37A C37A H37B 108.9
O5 C37B C38 107.1(14)
O5 C37B H37C 110.3
C38 C37B H37C 110.3
O5 C37B H37D 110.3
C38 C37B H37D 110.3
H37C C37B H37D 108.6
O6 C38 C37B 103.5(9)
O6 C38 C37A 107.8(9)
O6 C38 H38A 110.1
C37B C38 H38A 92.9
C37A C38 H38A 110.1
O6 C38 H38B 110.1
C37B C38 H38B 129.8
C37A C38 H38B 110.1
H38A C38 H38B 108.5

loop_
_geom_bond_atom_site_label_1
_geom_bond_atom_site_label_2
_geom_bond_distance
O1 C14 1.425(3)
O1 C3 1.440(3)
O2 C17A 1.372(18)
O2 C10 1.427(3)
O2 C17B 1.437(16)
O3 C18 1.407(3)
O3 C10 1.423(3)
C1 C2 1.264(5)
C1 H1A 0.9300
C1 H1B 0.9300
C2 C3 1.474(4)
C2 H2A 0.9300
C3 C4 1.538(4)
C3 H3A 0.9800
C4 C5 1.527(3)
C4 H4A 0.9700
C4 H4B 0.9700
C5 C14 1.515(3)
C5 C15 1.534(3)
C5 C6 1.534(3)
C6 C7 1.528(3)
C6 C11 1.555(3)
C6 H6A 0.9800
C7 C8 1.513(4)
C7 H7A 0.9700
C7 H7B 0.9700
C8 C9 1.514(4)
C8 H8A 0.9700
C8 H8B 0.9700
C9 C10 1.517(4)
C9 H9A 0.9700
C9 H9B 0.9700
C10 C11 1.544(3)
C11 C12 1.537(3)
C11 C16 1.549(3)
C12 C13 1.534(3)
C12 H12A 0.9700
C12 H12B 0.9700
C13 C14 1.502(3)
C13 H13A 0.9700
C13 H13B 0.9700
C14 H14A 0.9800
C15 H15A 0.9600
C15 H15B 0.9600
C15 H15C 0.9600
C16 H16A 0.9600
C16 H16B 0.9600
C16 H16C 0.9600
C17A C18 1.539(17)
C17A H17A 0.9700
C17A H17B 0.9700
C17B C18 1.419(18)
C17B H17C 0.9700
C17B H17D 0.9700
C18 H18A 0.9700
C18 H18B 0.9700
O4 C34 1.431(3)
O4 C23 1.446(3)
O5 C37A 1.42(2)
O5 C30 1.424(3)
O5 C37B 1.41(3)
O6 C38 1.405(3)
O6 C30 1.426(3)
C21 C22 1.301(4)
C21 H21A 0.9300
C21 H21B 0.9300
C22 C23 1.491(4)
C22 H22A 0.9300
C23 C24 1.542(3)
C23 H23A 0.9800
C24 C25 1.526(3)
C24 H24A 0.9700
C24 H24B 0.9700
C25 C34 1.511(3)
C25 C35 1.537(3)
C25 C26 1.539(3)
C26 C27 1.523(3)
C26 C31 1.568(3)
C26 H26A 0.9800
C27 C28 1.523(3)
C27 H27A 0.9700
C27 H27B 0.9700
C28 C29 1.522(4)
C28 H28A 0.9700
C28 H28B 0.9700
C29 C30 1.515(4)
C29 H29A 0.9700
C29 H29B 0.9700
C30 C31 1.550(3)
C31 C36 1.538(3)
C31 C32 1.539(3)
C32 C33 1.540(3)
C32 H32A 0.9700
C32 H32B 0.9700
C33 C34 1.500(3)
C33 H33A 0.9700
C33 H33B 0.9700
C34 H34A 0.9800
C35 H35A 0.9600
C35 H35B 0.9600
C35 H35C 0.9600
C36 H36A 0.9600
C36 H36B 0.9600
C36 H36C 0.9600
C37A C38 1.48(3)
C37A H37A 0.9700
C37A H37B 0.9700
C37B C38 1.45(2)
C37B H37C 0.9700
C37B H37D 0.9700
C38 H38A 0.9700
C38 H38B 0.9700

loop_
_geom_torsion_atom_site_label_1
_geom_torsion_atom_site_label_2
_geom_torsion_atom_site_label_3
_geom_torsion_atom_site_label_4
_geom_torsion
C14 O1 C3 C2 -114.0(2)
C14 O1 C3 C4 10.8(3)
C1 C2 C3 O1 -1.5(5)
C1 C2 C3 C4 -123.1(4)
O1 C3 C4 C5 19.4(3)
C2 C3 C4 C5 146.0(3)
C3 C4 C5 C14 -39.3(2)
C3 C4 C5 C15 77.6(3)
C3 C4 C5 C6 -152.0(2)
C14 C5 C6 C7 -175.29(18)
C4 C5 C6 C7 -68.2(3)
C15 C5 C6 C7 58.6(3)
C14 C5 C6 C11 54.1(2)
C4 C5 C6 C11 161.2(2)
C15 C5 C6 C11 -72.0(3)
C5 C6 C7 C8 169.8(2)
C11 C6 C7 C8 -59.0(3)
C6 C7 C8 C9 53.0(3)
C7 C8 C9 C10 -52.3(3)
C18 O3 C10 O2 14.7(3)
C18 O3 C10 C9 -103.6(3)
C18 O3 C10 C11 133.2(2)
C17A O2 C10 O3 -29.8(6)
C17B O2 C10 O3 -2.7(6)
C17A O2 C10 C9 87.8(6)
C17B O2 C10 C9 114.9(6)
C17A O2 C10 C11 -148.2(5)
C17B O2 C10 C11 -121.0(6)
C8 C9 C10 O3 -65.2(3)
C8 C9 C10 O2 179.3(2)
C8 C9 C10 C11 56.6(3)
O3 C10 C11 C12 -56.8(2)
O2 C10 C11 C12 58.9(2)
C9 C10 C11 C12 -178.28(19)
O3 C10 C11 C16 -173.6(2)
O2 C10 C11 C16 -57.8(3)
C9 C10 C11 C16 64.9(3)
O3 C10 C11 C6 63.1(2)
O2 C10 C11 C6 178.93(18)
C9 C10 C11 C6 -58.3(2)
C7 C6 C11 C12 179.4(2)
C5 C6 C11 C12 -48.6(2)
C7 C6 C11 C10 60.0(2)
C5 C6 C11 C10 -167.97(18)
C7 C6 C11 C16 -57.8(3)
C5 C6 C11 C16 74.2(2)
C10 C11 C12 C13 165.8(2)
C16 C11 C12 C13 -77.9(2)
C6 C11 C12 C13 49.2(3)
C11 C12 C13 C14 -55.0(3)
C3 O1 C14 C13 -164.3(2)
C3 O1 C14 C5 -37.7(2)
C12 C13 C14 O1 -174.5(2)
C12 C13 C14 C5 63.6(3)
C4 C5 C14 O1 47.9(2)
C15 C5 C14 O1 -64.8(2)
C6 C5 C14 O1 167.85(18)
C4 C5 C14 C13 176.2(2)
C15 C5 C14 C13 63.5(3)
C6 C5 C14 C13 -63.9(2)
C10 O2 C17A C18 31.4(8)
C17B O2 C17A C18 -64(3)
C17A O2 C17B C18 83(3)
C10 O2 C17B C18 -9.9(9)
C10 O3 C18 C17B -21.1(6)
C10 O3 C18 C17A 3.9(6)
O2 C17B C18 O3 18.8(8)
O2 C17B C18 C17A -70(3)
O2 C17A C18 O3 -21.8(8)
O2 C17A C18 C17B 76(3)
C34 O4 C23 C22 -108.9(2)
C34 O4 C23 C24 15.0(3)
C21 C22 C23 O4 -130.7(3)
C21 C22 C23 C24 110.0(3)
O4 C23 C24 C25 16.0(3)
C22 C23 C24 C25 137.8(2)
C23 C24 C25 C34 -38.3(2)
C23 C24 C25 C35 78.6(2)
C23 C24 C25 C26 -151.4(2)
C34 C25 C26 C27 -176.4(2)
C24 C25 C26 C27 -69.0(3)
C35 C25 C26 C27 57.9(3)
C34 C25 C26 C31 52.7(2)
C24 C25 C26 C31 160.0(2)
C35 C25 C26 C31 -73.0(3)
C25 C26 C27 C28 168.9(2)
C31 C26 C27 C28 -59.6(3)
C26 C27 C28 C29 54.4(3)
C27 C28 C29 C30 -53.6(3)
C37A O5 C30 O6 -26.9(7)
C37B O5 C30 O6 -3.4(6)
C37A O5 C30 C29 91.2(7)
C37B O5 C30 C29 114.7(6)
C37A O5 C30 C31 -144.7(7)
C37B O5 C30 C31 -121.2(6)
C38 O6 C30 O5 20.7(3)
C38 O6 C30 C29 -97.6(3)
C38 O6 C30 C31 139.0(3)
C28 C29 C30 O5 -179.9(2)
C28 C29 C30 O6 -63.9(3)
C28 C29 C30 C31 57.5(3)
O5 C30 C31 C36 -58.0(3)
O6 C30 C31 C36 -173.9(2)
C29 C30 C31 C36 64.6(3)
O5 C30 C31 C32 59.6(2)
O6 C30 C31 C32 -56.3(3)
C29 C30 C31 C32 -177.9(2)
O5 C30 C31 C26 178.85(18)
O6 C30 C31 C26 63.0(2)
C29 C30 C31 C26 -58.6(2)
C27 C26 C31 C36 -58.0(3)
C25 C26 C31 C36 74.6(2)
C27 C26 C31 C32 178.65(19)
C25 C26 C31 C32 -48.8(3)
C27 C26 C31 C30 60.1(2)
C25 C26 C31 C30 -167.36(19)
C36 C31 C32 C33 -76.6(3)
C30 C31 C32 C33 166.4(2)
C26 C31 C32 C33 50.7(3)
C31 C32 C33 C34 -56.0(3)
C23 O4 C34 C33 -168.4(2)
C23 O4 C34 C25 -41.2(2)
C32 C33 C34 O4 -174.9(2)
C32 C33 C34 C25 63.6(3)
C24 C25 C34 O4 49.5(2)
C35 C25 C34 O4 -63.9(2)
C26 C25 C34 O4 169.42(18)
C24 C25 C34 C33 177.4(2)
C35 C25 C34 C33 64.0(3)
C26 C25 C34 C33 -62.7(3)
C30 O5 C37A C38 21.9(11)
C37B O5 C37A C38 -71(4)
C37A O5 C37B C38 80(5)
C30 O5 C37B C38 -14.6(9)
C30 O6 C38 C37B -29.1(8)
C30 O6 C38 C37A -7.2(8)
O5 C37B C38 O6 26.9(9)
O5 C37B C38 C37A -77(5)
O5 C37A C38 O6 -9.0(12)
O5 C37A C38 C37B 73(4)
